data_2201840
loop_
_publ_author_name
'Savarimuthu Baskar Raj'
'Packianathan Thomas Muthiah'
'Urszula Rychlewska'
'Beata War\.zajtis'
'Gabriele Bocelli'
'Rita O\'lla'

_publ_section_title
;The interplay of coordination, \p--\p stacking and hydrogen bonding in the
 supramolecular self-assembly of
 bis(\m-7-iodo-8-hydroxyquinoline-5-sulfonato-\k^3^<i>N,O</i>:<i>O</i>')bis[triaquanickel(II)]
 tetrahydrate
;
_journal_issue 1
_journal_name_full 'Acta Crystallographica Section E'
_journal_page_first m46
_journal_page_last m49
_journal_paper_doi 10.1107/S160053680202281X
_journal_volume 59
_journal_year 2003
_chemical_formula_iupac '[Ni (C9 H4 I N O6 S)2 (H2 O)6], 4H2 O'
_chemical_formula_moiety 'C18 H20 I2 N2 Ni2 O14 S2, 4 H2 O'
_chemical_formula_structural '(C9 H4 I N S O4 2-)2, (H2O)6, (NI 2+)2, (H2O)4'
_chemical_formula_sum 'C18 H28 I2 N2 Ni2 O18 S2'
_chemical_formula_weight 995.74
_chemical_name_common 'Nickel-ferron complex'
_chemical_name_systematic ?
_space_group_IT_number 15
_symmetry_cell_setting monoclinic
_symmetry_space_group_name_Hall '-C 2yc'
_symmetry_space_group_name_H-M 'C 1 2/c 1'
_atom_sites_solution_hydrogens geom
_atom_sites_solution_primary direct
_atom_sites_solution_secondary difmap
_cell_angle_alpha 90
_cell_angle_beta 100.760(3)
_cell_angle_gamma 90
_cell_formula_units_Z 4
_cell_length_a 22.053(4)
_cell_length_b 10.009(2)
_cell_length_c 13.241(3)
_cell_measurement_reflns_used 10072
_cell_measurement_temperature 120(2)
_cell_measurement_theta_max 25.05
_cell_measurement_theta_min 3.48
_cell_volume 2871.3(10)
_computing_cell_refinement 'KM-4 CCD Software (Kuma, 1999)'
_computing_data_collection
;
Kuma KM4CCD software (Kuma, 1999)
;
_computing_data_reduction 'KM-4 CCD Software'
_computing_molecular_graphics 'PLATON (Spek, 2003)'
_computing_publication_material PLATON
_computing_structure_refinement 'SHELXS97 (Sheldrick, 1997)'
_computing_structure_solution 'SHELXS97 (Sheldrick, 1997)'
_diffrn_ambient_temperature 120(2)
_diffrn_measured_fraction_theta_full 0.996
_diffrn_measured_fraction_theta_max 0.996
_diffrn_measurement_device_type
;
Kuma KM4CCD
;
_diffrn_measurement_method \w
_diffrn_radiation_monochromator graphite
_diffrn_radiation_source 'fine-focus sealed tube'
_diffrn_radiation_type 'Mo K\a'
_diffrn_radiation_wavelength 0.71073
_diffrn_reflns_av_R_equivalents 0.0360
_diffrn_reflns_av_sigmaI/netI 0.0244
_diffrn_reflns_limit_h_max 26
_diffrn_reflns_limit_h_min -26
_diffrn_reflns_limit_k_max 11
_diffrn_reflns_limit_k_min -11
_diffrn_reflns_limit_l_max 13
_diffrn_reflns_limit_l_min -15
_diffrn_reflns_number 10398
_diffrn_reflns_reduction_process
;
;
_diffrn_reflns_theta_full 25.05
_diffrn_reflns_theta_max 25.05
_diffrn_reflns_theta_min 3.48
_diffrn_standards_decay_% 0
_diffrn_standards_interval_time 60
_diffrn_standards_number 5
_exptl_absorpt_coefficient_mu 3.694
_exptl_absorpt_correction_T_max 0.465
_exptl_absorpt_correction_T_min 0.236
_exptl_absorpt_correction_type '\y scan'
_exptl_crystal_colour green
_exptl_crystal_density_diffrn 2.304
_exptl_crystal_density_method 'not measured'
_exptl_crystal_description cuboid
_exptl_crystal_F_000 1952
_exptl_crystal_size_max 0.35
_exptl_crystal_size_mid 0.30
_exptl_crystal_size_min 0.20
_refine_diff_density_max 0.758
_refine_diff_density_min -0.943
_refine_ls_extinction_method none
_refine_ls_goodness_of_fit_ref 0.825
_refine_ls_hydrogen_treatment mixed
_refine_ls_matrix_type full
_refine_ls_number_parameters 229
_refine_ls_number_reflns 2539
_refine_ls_number_restraints 15
_refine_ls_restrained_S_all 0.826
_refine_ls_R_factor_all 0.0292
_refine_ls_R_factor_gt 0.0263
_refine_ls_shift/su_max 0.001
_refine_ls_shift/su_mean 0.000
_refine_ls_structure_factor_coef Fsqd
_refine_ls_weighting_details 'calc w = 1/[\s^2^(Fo^2^)+(0.1P)^2^] where P = (Fo^2^+2Fc^2^)/3'
_refine_ls_weighting_scheme calc
_refine_ls_wR_factor_gt 0.0911
_refine_ls_wR_factor_ref 0.0950
_reflns_number_gt 2405
_reflns_number_total 2539
_reflns_threshold_expression I>2\s(I)
_cod_data_source_file cf6220.cif
_cod_data_source_block I
_cod_depositor_comments
;
The following automatic conversions were performed:
'_symmetry_cell_setting' value 'Monoclinic' changed to 'monoclinic'
according to '/home/saulius/struct/CIF-dictionaries/cif_core.dic'
dictionary named 'cif_core.dic' version 2.4.1 from 2010-06-29.

Automatic conversion script
Id: cif_fix_enum 1527 2010-12-29 10:47:43Z saulius 

The following automatic conversions were performed:

'_symmetry_cell_setting' value 'Monoclinic' changed to 'monoclinic'
according to /home/saulius/struct/CIF-dictionaries/cif_core.dic
dictionary named 'cif_core.dic' version 2.4.1 from 2010-06-29.

Automatic conversion script
Id: cif_fix_values 1715 2011-07-08 13:25:40Z adriana 
;
_cod_original_sg_symbol_H-M 'C 2/c'
_cod_database_code 2201840
_cod_database_fobs_code 2201840

loop_
_symmetry_equiv_pos_as_xyz
x,y,z
-x,y,1/2-z
-x,-y,-z
x,-y,1/2+z
1/2+x,1/2+y,z
1/2-x,1/2+y,1/2-z
1/2-x,1/2-y,-z
1/2+x,1/2-y,1/2+z

loop_
_atom_site_aniso_label
_atom_site_aniso_U_11
_atom_site_aniso_U_22
_atom_site_aniso_U_33
_atom_site_aniso_U_12
_atom_site_aniso_U_13
_atom_site_aniso_U_23
I1 0.0127(2) 0.0082(2) 0.0188(2) 0.00110(10) 0.00390(10) 0.00150(10)
Ni 0.0076(3) 0.0075(3) 0.0086(3) 0.0002(2) 0.0012(2) 0.0003(2)
S1 0.0075(4) 0.0089(4) 0.0084(4) -0.0006(3) 0.0013(3) -0.0005(3)
O1 0.0091(12) 0.0106(13) 0.0115(12) -0.0011(10) 0.0020(10) -0.0023(10)
O1W 0.0133(13) 0.0109(13) 0.0141(13) -0.0012(10) 0.0022(10) 0.0036(10)
O2 0.0116(12) 0.0141(13) 0.0080(12) -0.0014(10) -0.0001(10) 0.0023(10)
O2W 0.0370(18) 0.0107(13) 0.0136(15) 0.0022(14) 0.0086(13) 0.0017(12)
O3 0.0073(13) 0.0112(13) 0.0104(13) 0.0015(9) 0.0024(10) -0.0033(9)
O3W 0.0101(14) 0.0154(15) 0.0130(14) 0.0015(9) 0.0029(11) 0.0000(10)
O4 0.0111(12) 0.0085(13) 0.0168(13) -0.0006(10) 0.0036(10) 0.0000(10)
N1 0.0129(16) 0.0117(15) 0.0050(15) -0.0018(12) 0.0020(12) -0.0030(12)
C2 0.0157(19) 0.0095(18) 0.0059(17) -0.0009(14) 0.0023(13) 0.0012(14)
C3 0.0147(19) 0.0085(18) 0.0117(18) 0.0025(14) 0.0000(14) -0.0002(14)
C4 0.0112(17) 0.0127(19) 0.0067(17) 0.0037(14) 0.0017(14) -0.0023(14)
C5 0.0066(16) 0.0116(18) 0.0078(17) 0.0008(14) 0.0000(13) -0.0003(14)
C6 0.0116(17) 0.0098(17) 0.0054(17) -0.0036(14) -0.0009(13) 0.0009(13)
C7 0.0110(17) 0.0087(17) 0.0089(18) 0.0006(14) 0.0019(14) -0.0008(13)
C8 0.0135(18) 0.0126(18) 0.0021(16) 0.0013(14) 0.0016(13) -0.0021(14)
C9 0.0142(19) 0.0091(19) 0.0047(17) -0.0023(13) 0.0017(15) -0.0003(13)
C10 0.0132(18) 0.0081(18) 0.0012(16) 0.0023(13) 0.0003(14) -0.0002(12)
O4W 0.0177(14) 0.0114(14) 0.0153(14) 0.0011(11) 0.0015(11) 0.0016(10)
O5W 0.0109(13) 0.0164(14) 0.0174(14) -0.0001(11) 0.0041(11) 0.0004(11)

loop_
_atom_site_label
_atom_site_fract_x
_atom_site_fract_y
_atom_site_fract_z
_atom_site_U_iso_or_equiv
_atom_site_thermal_displace_type
_atom_site_calc_flag
_atom_site_refinement_flags
_atom_site_occupancy
_atom_site_type_symbol
I1 0.675250(10) 0.70989(2) 0.06225(2) 0.01310(10) Uani . . 1.000 I
Ni 0.58563(2) 0.22877(4) 0.08990(4) 0.0079(2) Uani . . 1.000 Ni
S1 0.89526(4) 0.39410(9) 0.14371(6) 0.0083(2) Uani . . 1.000 S
O1 0.62124(11) 0.4156(2) 0.08144(18) 0.0104(7) Uani . . 1.000 O
O1W 0.54774(12) 0.0407(3) 0.09759(19) 0.0128(8) Uani . . 1.000 O
O2 0.91679(11) 0.3500(3) 0.25029(19) 0.0115(7) Uani . . 1.000 O
O2W 0.57927(14) 0.2580(3) 0.2437(2) 0.0199(9) Uani . . 1.000 O
O3 0.91217(12) 0.2961(2) 0.0716(2) 0.0095(8) Uani . . 1.000 O
O3W 0.49737(13) 0.2859(2) 0.0390(2) 0.0127(8) Uani . . 1.000 O
O4 0.91470(11) 0.5295(2) 0.12565(19) 0.0120(7) Uani . . 1.000 O
N1 0.67700(14) 0.1801(3) 0.1257(2) 0.0098(9) Uani . . 1.000 N
C2 0.70223(17) 0.0613(4) 0.1441(3) 0.0103(10) Uani . . 1.000 C
C3 0.76622(17) 0.0413(4) 0.1573(3) 0.0120(11) Uani . . 1.000 C
C4 0.80447(16) 0.1474(4) 0.1526(3) 0.0102(10) Uani . . 1.000 C
C5 0.81364(16) 0.3971(4) 0.1260(3) 0.0088(10) Uani . . 1.000 C
C6 0.78343(16) 0.5175(4) 0.1071(2) 0.0093(10) Uani . . 1.000 C
C7 0.71902(16) 0.5255(4) 0.0932(3) 0.0095(10) Uani . . 1.000 C
C8 0.68206(16) 0.4137(4) 0.0972(3) 0.0094(10) Uani . . 1.000 C
C9 0.71379(18) 0.2889(3) 0.1195(3) 0.0093(11) Uani . . 1.000 C
C10 0.77854(18) 0.2783(3) 0.1334(3) 0.0076(10) Uani . . 1.000 C
O4W 0.43091(12) 0.4751(3) 0.1230(2) 0.0150(8) Uani . . 1.000 O
O5W 0.45865(12) 0.3903(3) -0.1560(2) 0.0147(8) Uani . . 1.000 O
H2 0.6768 -0.0118 0.1485 0.0120 Uiso calc R 1.000 H
H3 0.7825 -0.0441 0.1692 0.0140 Uiso calc R 1.000 H
H4 0.8469 0.1348 0.1618 0.0120 Uiso calc R 1.000 H
H6 0.8062 0.5949 0.1036 0.0110 Uiso calc R 1.000 H
H11 0.561(2) -0.022(5) 0.150(3) 0.0500 Uiso . . 1.000 H
H12 0.508(13) 0.066(5) 0.108(4) 0.0500 Uiso . . 1.000 H
H21 0.581(3) 0.196(4) 0.299(3) 0.0500 Uiso . . 1.000 H
H22 0.569(3) 0.338(3) 0.275(4) 0.0500 Uiso . . 1.000 H
H31 0.489(3) 0.304(5) -0.0324(16) 0.0500 Uiso . . 1.000 H
H32 0.471(2) 0.346(5) 0.067(3) 0.0500 Uiso . . 1.000 H
H41 0.412(2) 0.509(5) 0.058(2) 0.0500 Uiso . . 1.000 H
H42 0.459(2) 0.542(4) 0.152(4) 0.0500 Uiso . . 1.000 H
H51 0.426(16) 0.433(5) -0.138(4) 0.0500 Uiso . . 1.000 H
H52 0.488(19) 0.453(4) -0.166(5) 0.0500 Uiso . . 1.000 H

loop_
_atom_type_symbol
_atom_type_description
_atom_type_scat_dispersion_real
_atom_type_scat_dispersion_imag
_atom_type_scat_source
S S 0.1246 0.1234 'International Tables Vol C Tables 4.2.6.8 and 6.1.1.4'
O O 0.0106 0.0060 'International Tables Vol C Tables 4.2.6.8 and 6.1.1.4'
Ni Ni 0.3393 1.1124 'International Tables Vol C Tables 4.2.6.8 and 6.1.1.4'
N N 0.0061 0.0033 'International Tables Vol C Tables 4.2.6.8 and 6.1.1.4'
I I -0.4742 1.8119 'International Tables Vol C Tables 4.2.6.8 and 6.1.1.4'
H H 0.0000 0.0000 'International Tables Vol C Tables 4.2.6.8 and 6.1.1.4'
C C 0.0033 0.0016 'International Tables Vol C Tables 4.2.6.8 and 6.1.1.4'

loop_
_geom_angle_atom_site_label_1
_geom_angle_atom_site_label_2
_geom_angle_atom_site_label_3
_geom_angle_site_symmetry_1
_geom_angle_site_symmetry_3
_geom_angle
_geom_angle_publ_flag
O1 Ni O1W . . 178.86(10) yes
O1 Ni O2W . . 91.25(11) yes
O1 Ni O3W . . 94.53(9) yes
O1 Ni N1 . . 81.84(11) yes
O1 Ni O3 . 7_655 88.35(9) yes
O1W Ni O2W . . 88.75(11) yes
O1W Ni O3W . . 84.33(10) yes
O1W Ni N1 . . 99.30(11) yes
O1W Ni O3 . 7_655 91.59(9) yes
O2W Ni O3W . . 92.85(11) yes
O2W Ni N1 . . 92.87(11) yes
O2W Ni O3 . 7_655 177.09(11) yes
O3W Ni N1 . . 173.29(11) yes
O3 Ni O3W 7_655 . 84.30(10) yes
O3 Ni N1 7_655 . 89.93(10) yes
O2 S1 O3 . . 110.41(16) no
O2 S1 O4 . . 112.66(16) no
O2 S1 C5 . . 105.68(17) no
O3 S1 O4 . . 113.45(14) no
O3 S1 C5 . . 107.52(17) no
O4 S1 C5 . . 106.61(17) no
Ni O1 C8 . . 111.6(2) no
Ni O3 S1 7_655 . 141.00(14) no
Ni O1W H11 . . 125(3) no
Ni O1W H12 . . 99(3) no
H11 O1W H12 . . 104(4) no
Ni O2W H21 . . 131(3) no
Ni O2W H22 . . 128(3) no
H21 O2W H22 . . 101(4) no
Ni O3W H31 . . 113(4) no
H31 O3W H32 . . 104(4) no
Ni O3W H32 . . 132(3) no
H41 O4W H42 . . 105(4) no
H51 O5W H52 . . 110(4) no
Ni N1 C9 . . 111.5(2) no
Ni N1 C2 . . 128.6(3) no
C2 N1 C9 . . 119.7(3) yes
N1 C2 C3 . . 122.2(4) no
C2 C3 C4 . . 119.9(4) no
C3 C4 C10 . . 119.3(3) no
S1 C5 C6 . . 118.9(3) no
C6 C5 C10 . . 119.3(3) no
S1 C5 C10 . . 121.7(3) no
C5 C6 C7 . . 121.2(4) no
C6 C7 C8 . . 122.4(4) no
I1 C7 C6 . . 119.8(3) no
I1 C7 C8 . . 117.8(3) no
O1 C8 C7 . . 124.6(3) no
C7 C8 C9 . . 116.2(3) no
O1 C8 C9 . . 119.2(3) no
N1 C9 C10 . . 122.0(3) no
N1 C9 C8 . . 115.6(3) no
C8 C9 C10 . . 122.4(3) no
C5 C10 C9 . . 118.4(3) no
C4 C10 C9 . . 116.9(3) no
C4 C10 C5 . . 124.6(4) no
N1 C2 H2 . . 119 no
C3 C2 H2 . . 119 no
C4 C3 H3 . . 120 no
C2 C3 H3 . . 120 no
C3 C4 H4 . . 120 no
C10 C4 H4 . . 120 no
C7 C6 H6 . . 119 no
C5 C6 H6 . . 119 no

loop_
_geom_bond_atom_site_label_1
_geom_bond_atom_site_label_2
_geom_bond_site_symmetry_1
_geom_bond_site_symmetry_2
_geom_bond_distance
_geom_bond_publ_flag
I1 C7 . . 2.088(4) yes
Ni O1 . . 2.039(2) yes
Ni O1W . . 2.070(3) yes
Ni O2W . . 2.088(3) yes
Ni O3W . . 2.020(3) yes
Ni N1 . . 2.041(3) yes
Ni O3 . 7_655 2.162(3) yes
S1 O2 . . 1.470(3) yes
S1 O3 . . 1.465(3) yes
S1 O4 . . 1.455(2) yes
S1 C5 . . 1.771(4) yes
O1 C8 . . 1.318(4) yes
O1W H11 . . 0.94(4) no
O1W H12 . . 0.95(3) no
O2W H22 . . 0.95(4) no
O2W H21 . . 0.96(4) no
O3W H32 . . 0.96(5) no
O3W H31 . . 0.95(2) no
O4W H42 . . 0.94(5) no
O4W H41 . . 0.95(3) no
O5W H52 . . 0.94(4) no
O5W H51 . . 0.93(4) no
N1 C9 . . 1.370(5) yes
N1 C2 . . 1.316(5) yes
C2 C3 . . 1.404(5) no
C3 C4 . . 1.365(6) no
C4 C10 . . 1.433(5) no
C5 C6 . . 1.377(6) no
C5 C10 . . 1.432(5) no
C6 C7 . . 1.400(5) no
C7 C8 . . 1.391(5) no
C8 C9 . . 1.435(5) no
C9 C10 . . 1.409(6) no
C2 H2 . . 0.930 no
C3 H3 . . 0.929 no
C4 H4 . . 0.929 no
C6 H6 . . 0.929 no

loop_
_geom_contact_atom_site_label_1
_geom_contact_atom_site_label_2
_geom_contact_distance
_geom_contact_site_symmetry_2
_geom_contact_publ_flag
I1 O1 3.205(2) . no
I1 C2 3.696(4) 1_565 no
I1 C6 3.750(4) 7_665 no
I1 O4W 3.575(3) 3_665 no
I1 O5W 3.555(3) 3_665 no
I1 I1 4.0325(10) 7_665 no
I1 C4 3.771(4) 6_655 no
I1 H51 2.96(4) 3_665 no
I1 H41 3.15(4) 3_665 no
I1 H2 3.008 1_565 no
I1 H6 3.0237 7_665 no
Ni H41 3.28(4) 3_665 no
Ni H51 3.46(5) 3_665 no
S1 H4 2.833 . no
S1 H12 3.13(4) 5_555 no
S1 H11 2.85(4) 6_655 no
S1 H21 3.14(4) 6_655 no
O1 I1 3.205(2) . no
O1 O4W 2.947(4) 3_665 no
O1 O5W 2.916(4) 3_665 no
O1W O1W 3.122(4) 3_655 no
O1W O4 3.027(4) 5_445 no
O1W O2 2.779(4) 6_645 no
O2 C4 3.275(5) . no
O2 O1W 2.779(4) 6_655 no
O2 O5W 2.784(4) 8_555 no
O2W O4W 2.835(4) 2_655 no
O2W O4 2.856(4) 6_645 no
O3 C4 3.156(5) . no
O3W O4W 2.753(4) . no
O3W O5W 2.768(4) . no
O4 O1W 3.027(4) 5_555 no
O4 O2W 2.856(4) 6_655 no
O4W O5W 2.746(4) 3_665 no
O4W O5W 3.175(4) 4_565 no
O4W O3W 2.753(4) . no
O4W O2W 2.835(4) 2_655 no
O4W O1 2.947(4) 3_665 no
O4W I1 3.575(3) 3_665 no
O4W C4 3.363(5) 5_455 no
O5W O1 2.916(4) 3_665 no
O5W O2 2.784(4) 8_454 no
O5W O4W 2.746(4) 3_665 no
O5W O3W 2.768(4) . no
O5W I1 3.555(3) 3_665 no
O5W O4W 3.175(4) 4_564 no
O1 H41 2.00(3) 3_665 no
O1 H51 2.04(5) 3_665 no
O1W H2 2.849 . no
O2 H11 1.84(5) 6_655 no
O2 H4 2.777 . no
O3 H4 2.597 . no
O3 H42 2.87(4) 5_545 no
O3 H41 2.88(5) 5_545 no
O4 H12 2.15(3) 5_555 no
O4 H6 2.445 . no
O4 H21 1.94(4) 6_655 no
O4W H4 2.570 5_455 no
O4W H52 1.91(5) 3_665 no
O4W H22 1.93(4) 2_655 no
O4W H32 1.80(5) . no
O5W H42 1.93(4) 3_665 no
O5W H31 1.86(3) . no
O5W H42 2.63(5) 4_564 no
O5W H52 2.89(6) 2_654 no
C2 C6 3.490(5) 7_655 no
C2 C5 3.552(6) 7_655 no
C2 I1 3.696(4) 1_545 no
C2 C5 3.534(6) 6_645 no
C2 C6 3.280(5) 6_645 no
C3 C7 3.262(6) 6_645 no
C3 C8 3.481(6) 6_645 no
C3 C6 3.517(5) 7_655 no
C3 C6 3.502(5) 6_645 no
C3 C7 3.458(6) 7_655 no
C4 O4W 3.363(5) 5_545 no
C4 I1 3.770(4) 6_645 no
C4 C8 3.431(6) 7_655 no
C4 O3 3.156(5) . no
C4 O2 3.275(5) . no
C5 C2 3.552(6) 7_655 no
C5 C2 3.534(6) 6_655 no
C6 C3 3.517(5) 7_655 no
C6 I1 3.751(4) 7_665 no
C6 C3 3.502(5) 6_655 no
C6 C2 3.490(5) 7_655 no
C6 C2 3.280(5) 6_655 no
C7 C3 3.262(6) 6_655 no
C7 C3 3.458(6) 7_655 no
C8 C4 3.431(6) 7_655 no
C8 C3 3.481(6) 6_655 no
C9 C10 3.450(6) 7_655 no
C10 C9 3.451(6) 7_655 no
C10 C10 3.567(6) 7_655 no
C5 H2 3.091 6_655 no
C8 H41 2.74(4) 3_665 no
C8 H3 3.075 6_655 no
C8 H51 2.95(4) 3_665 no
H2 H11 2.560 . no
H2 C5 3.091 6_645 no
H2 I1 3.008 1_545 no
H2 O1W 2.849 . no
H3 C8 3.075 6_645 no
H4 O2 2.777 . no
H4 O3 2.597 . no
H4 S1 2.833 . no
H4 H41 2.505 5_545 no
H4 O4W 2.570 5_545 no
H6 I1 3.024 7_665 no
H6 O4 2.445 . no
H11 O2 1.84(4) 6_645 no
H11 S1 2.85(4) 6_645 no
H11 H2 2.560 . no
H12 S1 3.13(4) 5_445 no
H12 O4 2.15(3) 5_445 no
H21 O4 1.94(4) 6_645 no
H21 S1 3.14(4) 6_645 no
H22 H42 2.39(6) 2_655 no
H22 H32 2.42(7) 2_655 no
H22 O4W 1.93(4) 2_655 no
H31 O5W 1.86(3) . no
H31 H51 2.21(7) . no
H31 H52 2.31(7) . no
H32 H52 2.48(7) 3_665 no
H32 H22 2.42(7) 2_655 no
H32 O4W 1.80(5) . no
H32 H41 2.08(7) . no
H32 H42 2.30(6) . no
H41 Ni 3.28(4) 3_665 no
H41 O1 2.00(3) 3_665 no
H41 C8 2.74(4) 3_665 no
H41 H52 2.42(7) 3_665 no
H41 O3 2.88(5) 5_455 no
H41 H32 2.08(7) . no
H41 I1 3.15(4) 3_665 no
H41 H4 2.505 5_455 no
H42 O5W 1.93(4) 3_665 no
H42 H52 1.14(6) 3_665 no
H42 H52 2.38(8) 4_565 no
H42 O3 2.87(4) 5_455 no
H42 O5W 2.63(5) 4_565 no
H42 H32 2.30(6) . no
H42 H22 2.39(6) 2_655 no
H51 H31 2.21(7) . no
H51 I1 2.96(4) 3_665 no
H51 Ni 3.46(5) 3_665 no
H51 O1 2.04(5) 3_665 no
H51 C8 2.95(4) 3_665 no
H52 H31 2.31(7) . no
H52 O5W 2.89(6) 2_654 no
H52 H52 2.37(9) 2_654 no
H52 O4W 1.91(4) 3_665 no
H52 H32 2.48(7) 3_665 no
H52 H41 2.42(6) 3_665 no
H52 H42 1.14(6) 3_665 no
H52 H42 2.38(8) 4_564 no

loop_
_geom_hbond_atom_site_label_D
_geom_hbond_atom_site_label_H
_geom_hbond_atom_site_label_A
_geom_hbond_site_symmetry_A
_geom_hbond_distance_DH
_geom_hbond_distance_HA
_geom_hbond_distance_DA
_geom_hbond_angle_DHA
_geom_hbond_publ_flag
O1W H11 O2 6_645 0.94(4) 1.84(4) 2.779(4) 177(5) yes
O1W H12 O4 5_445 0.95(3) 2.15(3) 3.027(4) 155(4) yes
O2W H21 O4 6_645 0.96(4) 1.94(4) 2.856(4) 161(3) yes
O2W H22 O4W 2_655 0.95(4) 1.93(4) 2.835(4) 160(4) yes
O3W H31 O5W . 0.95(2) 1.86(3) 2.768(4) 160(5) yes
O3W H32 O4W . 0.96(5) 1.80(5) 2.753(4) 172(4) yes
O4W H41 O1 3_665 0.95(3) 2.00(3) 2.947(4) 175(4) yes
O4W H42 O5W 3_665 0.94(5) 1.93(4) 2.746(4) 143(4) yes
O5W H51 I1 3_665 0.93(4) 2.96(4) 3.555(3) 123(4) yes
O5W H51 O1 3_665 0.93(4) 2.04(5) 2.916(4) 156(4) yes
O5W H52 O4W 3_665 0.94(4) 1.91(4) 2.746(4) 148(5) yes
C2 H2 I1 1_545 0.93 3.01 3.696(4) 132 yes
C4 H4 O3 . 0.93 2.60 3.156(5) 119 yes
C4 H4 O4W 5_545 0.93 2.57 3.363(5) 144 yes
C6 H6 O4 . 0.93 2.45 2.862(4) 107 yes
C6 H6 I1 7_665 0.93 3.02 3.751(4) 136 yes

loop_
_geom_torsion_atom_site_label_1
_geom_torsion_atom_site_label_2
_geom_torsion_atom_site_label_3
_geom_torsion_atom_site_label_4
_geom_torsion_site_symmetry_1
_geom_torsion_site_symmetry_3
_geom_torsion_site_symmetry_4
_geom_torsion
_geom_torsion_publ_flag
O2W Ni O1 C8 . . . 95.6(2) no
O3W Ni O1 C8 . . . -171.4(2) no
N1 Ni O1 C8 . . . 2.9(2) no
O3 Ni O1 C8 7_655 . . -87.3(2) no
O1 Ni N1 C2 . . . -177.8(3) no
O1 Ni N1 C9 . . . -3.9(2) no
O1W Ni N1 C2 . . . 2.1(3) no
O1W Ni N1 C9 . . . 176.0(2) no
O2W Ni N1 C2 . . . 91.3(3) no
O2W Ni N1 C9 . . . -94.8(2) no
O3 Ni N1 C2 7_655 . . -89.5(3) no
O3 Ni N1 C9 7_655 . . 84.4(2) no
O1 Ni O3 S1 . 7_655 7_655 136.1(3) no
O1W Ni O3 S1 . 7_655 7_655 -45.1(3) no
O3W Ni O3 S1 . 7_655 7_655 -129.2(3) no
N1 Ni O3 S1 . 7_655 7_655 54.2(3) no
O3 Ni O3W H31 7_655 . . -14(3) no
O3 Ni O3W H32 7_655 . . -151(4) no
O3 Ni O1W H12 7_655 . . -112(3) no
O1 Ni O2W H21 . . . -152(5) no
O1 Ni O2W H22 . . . 36(5) no
O1W Ni O2W H21 . . . 30(5) no
O1W Ni O2W H22 . . . -142(5) no
O3W Ni O2W H21 . . . 114(5) no
O3W Ni O2W H22 . . . -58(5) no
N1 Ni O2W H21 . . . -70(5) no
O2W Ni O1W H11 . . . -48(3) no
O2W Ni O1W H12 . . . 66(3) no
O3W Ni O1W H11 . . . -141(3) no
O3W Ni O1W H12 . . . -27(3) no
N1 Ni O1W H11 . . . 44(3) no
N1 Ni O1W H12 . . . 158(3) no
O3 Ni O1W H11 7_655 . . 134(3) no
O2W Ni O3W H32 . . . 29(4) no
N1 Ni O2W H22 . . . 118(5) no
O1 Ni O3W H31 . . . 74(3) no
O1 Ni O3W H32 . . . -63(4) no
O1W Ni O3W H31 . . . -106(3) no
O1W Ni O3W H32 . . . 117(4) no
O2W Ni O3W H31 . . . 165(3) no
C5 S1 O3 Ni . . 7_655 75.2(3) no
O2 S1 C5 C6 . . . 115.7(3) no
O2 S1 C5 C10 . . . -62.7(4) no
O3 S1 C5 C6 . . . -126.4(3) no
O3 S1 C5 C10 . . . 55.2(4) no
O4 S1 C5 C6 . . . -4.4(3) no
O4 S1 C5 C10 . . . 177.2(3) no
O2 S1 O3 Ni . . 7_655 -170.0(2) no
O4 S1 O3 Ni . . 7_655 -42.4(3) no
Ni O1 C8 C7 . . . 178.1(3) no
Ni O1 C8 C9 . . . -1.5(4) no
Ni N1 C2 C3 . . . 173.2(3) no
C9 N1 C2 C3 . . . -0.3(5) no
Ni N1 C9 C8 . . . 4.3(4) no
Ni N1 C9 C10 . . . -175.3(3) no
C2 N1 C9 C8 . . . 178.8(3) no
C2 N1 C9 C10 . . . -0.7(5) no
N1 C2 C3 C4 . . . 0.9(6) no
C2 C3 C4 C10 . . . -0.5(6) no
C3 C4 C10 C5 . . . -179.5(4) no
C3 C4 C10 C9 . . . -0.5(6) no
S1 C5 C6 C7 . . . -179.6(3) no
C10 C5 C6 C7 . . . -1.1(5) no
S1 C5 C10 C4 . . . -1.7(6) no
S1 C5 C10 C9 . . . 179.3(3) no
C6 C5 C10 C9 . . . 0.9(5) no
C6 C5 C10 C4 . . . 179.9(4) no
C5 C6 C7 C8 . . . -0.2(5) no
C5 C6 C7 I1 . . . -179.0(3) no
C6 C7 C8 O1 . . . -177.8(3) no
I1 C7 C8 O1 . . . 1.0(5) no
I1 C7 C8 C9 . . . -179.5(3) no
C6 C7 C8 C9 . . . 1.8(6) no
C7 C8 C9 C10 . . . -2.0(6) no
C7 C8 C9 N1 . . . 178.5(3) no
O1 C8 C9 N1 . . . -2.0(5) no
O1 C8 C9 C10 . . . 177.6(3) no
N1 C9 C10 C5 . . . -179.8(3) no
C8 C9 C10 C4 . . . -178.4(4) no
C8 C9 C10 C5 . . . 0.7(6) no
N1 C9 C10 C4 . . . 1.1(6) no
